data_2203361
loop_
_publ_author_name
'Yin, Caixia '
'Huo, Fangjun'
'Gao, Fei '
'Yang, Pin '

_publ_section_title
;
 Diethyl 1<i>H</i>-pyrazole-3,5-dicarboxylate
;
_journal_issue 3
_journal_name_full 'Acta Crystallographica Section E'
_journal_page_first o320
_journal_page_last o321
_journal_paper_doi 10.1107/S1600536804001928
_journal_volume 60
_journal_year 2004
_chemical_formula_moiety 'C9 H12 N2 O4'
_chemical_formula_sum 'C9 H12 N2 O4'
_chemical_formula_weight 212.21
_chemical_name_common '3,5-pyrazoledicarboxylic acid diethyl ester'
_chemical_name_systematic
;
diethyl 1H-pyrazole-3,5-dicarboxylate
;
_space_group_IT_number 14
_symmetry_cell_setting monoclinic
_symmetry_space_group_name_Hall '-P 2ybc'
_symmetry_space_group_name_H-M 'P 1 21/c 1'
_atom_sites_solution_hydrogens geom
_atom_sites_solution_primary direct
_atom_sites_solution_secondary difmap
_audit_creation_method SHELXL-97
_cell_angle_alpha 90.00
_cell_angle_beta 100.074(4)
_cell_angle_gamma 90.00
_cell_formula_units_Z 8
_cell_length_a 9.184(2)
_cell_length_b 14.147(3)
_cell_length_c 17.302(4)
_cell_measurement_reflns_used 10969
_cell_measurement_temperature 298(2)
_cell_measurement_theta_max 18.886
_cell_measurement_theta_min 2.252
_cell_volume 2213.3(8)
_computing_cell_refinement 'SAINT (Bruker, 2000)'
_computing_data_collection 'SMART (Bruker, 2000)'
_computing_data_reduction SAINT
_computing_molecular_graphics 'SHELXTL (Bruker, 2000)'
_computing_publication_material SHELXTL
_computing_structure_refinement 'SHELXL97 (Sheldrick, 1997)'
_computing_structure_solution 'SHELXS97 (Sheldrick, 1997)'
_diffrn_ambient_temperature 298(2)
_diffrn_detector_area_resol_mean '100x100 microns'
_diffrn_measured_fraction_theta_full 0.999
_diffrn_measured_fraction_theta_max 0.999
_diffrn_measurement_device_type 'Bruker CCD area-detector'
_diffrn_measurement_method \w
_diffrn_radiation_monochromator graphite
_diffrn_radiation_source 'fine-focus sealed tube'
_diffrn_radiation_type MoK\a
_diffrn_radiation_wavelength 0.71073
_diffrn_reflns_av_R_equivalents 0.0610
_diffrn_reflns_av_sigmaI/netI 0.0917
_diffrn_reflns_limit_h_max 10
_diffrn_reflns_limit_h_min -10
_diffrn_reflns_limit_k_max 8
_diffrn_reflns_limit_k_min -16
_diffrn_reflns_limit_l_max 20
_diffrn_reflns_limit_l_min -20
_diffrn_reflns_number 8965
_diffrn_reflns_theta_full 25.00
_diffrn_reflns_theta_max 25.00
_diffrn_reflns_theta_min 1.87
_diffrn_standards_decay_% 3.09
_diffrn_standards_interval_count 0
_diffrn_standards_interval_time 0
_diffrn_standards_number 0
_exptl_absorpt_coefficient_mu 0.101
_exptl_absorpt_correction_T_max 0.9899
_exptl_absorpt_correction_T_min 0.9703
_exptl_absorpt_correction_type multi-scan
_exptl_absorpt_process_details '(SADABS; Sheldrick, 1996)'
_exptl_crystal_colour colorless
_exptl_crystal_density_diffrn 1.274
_exptl_crystal_density_method 'not measured'
_exptl_crystal_description plate
_exptl_crystal_F_000 896
_exptl_crystal_size_max 0.30
_exptl_crystal_size_mid 0.30
_exptl_crystal_size_min 0.10
_refine_diff_density_max 0.131
_refine_diff_density_min -0.143
_refine_ls_extinction_method none
_refine_ls_goodness_of_fit_ref 0.813
_refine_ls_hydrogen_treatment constr
_refine_ls_matrix_type full
_refine_ls_number_parameters 275
_refine_ls_number_reflns 3892
_refine_ls_number_restraints 0
_refine_ls_restrained_S_all 0.813
_refine_ls_R_factor_all 0.1588
_refine_ls_R_factor_gt 0.0469
_refine_ls_shift/su_max 0.000
_refine_ls_shift/su_mean 0.000
_refine_ls_structure_factor_coef Fsqd
_refine_ls_weighting_details 'calc w = 1/[\s^2^(Fo^2^)+(0.0355P)^2^] where P = (Fo^2^+2Fc^2^)/3'
_refine_ls_weighting_scheme calc
_refine_ls_wR_factor_gt 0.0846
_refine_ls_wR_factor_ref 0.1133
_reflns_number_gt 1424
_reflns_number_total 3892
_reflns_threshold_expression I>2\s(I)
_cod_data_source_file ww6160.cif
_cod_data_source_block I
_cod_depositor_comments
;
The following automatic conversions were performed:
'_symmetry_cell_setting' value 'Monoclinic' changed to 'monoclinic'
according to '/home/saulius/struct/CIF-dictionaries/cif_core.dic'
dictionary named 'cif_core.dic' version 2.4.1 from 2010-06-29.

Automatic conversion script
Id: cif_fix_enum 1527 2010-12-29 10:47:43Z saulius 

The following automatic conversions were performed:

'_symmetry_cell_setting' value 'Monoclinic' changed to 'monoclinic'
according to /home/saulius/struct/CIF-dictionaries/cif_core.dic
dictionary named 'cif_core.dic' version 2.4.1 from 2010-06-29.

Automatic conversion script
Id: cif_fix_values 1715 2011-07-08 13:25:40Z adriana 
;
_cod_original_cell_volume 2213.2(9)
_cod_original_sg_symbol_H-M 'P 21/c'
_cod_database_code 2203361
_cod_database_fobs_code 2203361

loop_
_symmetry_equiv_pos_as_xyz
'x, y, z'
'-x, y+1/2, -z+1/2'
'-x, -y, -z'
'x, -y-1/2, z-1/2'

loop_
_atom_site_label
_atom_site_fract_x
_atom_site_fract_y
_atom_site_fract_z
_atom_site_U_iso_or_equiv
_atom_site_adp_type
_atom_site_calc_flag
_atom_site_refinement_flags
_atom_site_occupancy
_atom_site_type_symbol
C1 0.7758(3) -0.0228(2) 1.01133(18) 0.0622(9) Uani d . 1 C
C2 0.8780(3) 0.0310(3) 1.06195(16) 0.0718(10) Uani d . 1 C
H2 0.9572 0.0089 1.0984 0.086 Uiso calc R 1 H
C3 0.8380(3) 0.1227(2) 1.04693(17) 0.0610(9) Uani d . 1 C
C4 0.9032(4) 0.2123(3) 1.0782(2) 0.0747(10) Uani d . 1 C
C5 0.7705(4) -0.1262(3) 1.0022(2) 0.0763(10) Uani d . 1 C
C6 0.6497(5) -0.2555(2) 0.9319(2) 0.1155(15) Uani d . 1 C
H6A 0.7331 -0.2749 0.9081 0.139 Uiso calc R 1 H
H6B 0.6534 -0.2905 0.9804 0.139 Uiso calc R 1 H
C7 0.8840(4) 0.3794(3) 1.0605(2) 0.1091(13) Uani d . 1 C
H7A 0.9811 0.3878 1.0468 0.131 Uiso calc R 1 H
H7B 0.8920 0.3895 1.1166 0.131 Uiso calc R 1 H
C8 0.5132(4) -0.2761(2) 0.8792(2) 0.1225(15) Uani d . 1 C
H8A 0.4311 -0.2625 0.9050 0.184 Uiso calc R 1 H
H8B 0.5113 -0.3416 0.8648 0.184 Uiso calc R 1 H
H8C 0.5066 -0.2377 0.8330 0.184 Uiso calc R 1 H
C9 0.7794(5) 0.4477(2) 1.0173(2) 0.1277(15) Uani d . 1 C
H9A 0.7724 0.4375 0.9619 0.192 Uiso calc R 1 H
H9B 0.8139 0.5108 1.0301 0.192 Uiso calc R 1 H
H9C 0.6838 0.4394 1.0315 0.192 Uiso calc R 1 H
C3A 0.3519(3) 0.1182(2) 0.81126(17) 0.0593(9) Uani d . 1 C
C2A 0.2389(3) 0.0890(2) 0.75479(17) 0.0635(9) Uani d . 1 C
H2A 0.1706 0.1267 0.7227 0.076 Uiso calc R 1 H
C1A 0.2469(3) -0.0094(2) 0.75520(17) 0.0582(9) Uani d . 1 C
C5A 0.1485(4) -0.0754(3) 0.7058(2) 0.0724(10) Uani d . 1 C
C4A 0.4034(4) 0.2114(2) 0.8398(2) 0.0682(10) Uani d . 1 C
C7A 0.3693(4) 0.3759(2) 0.8193(2) 0.1231(16) Uani d . 1 C
H7AB 0.3461 0.3918 0.8703 0.148 Uiso calc R 1 H
H7AA 0.4749 0.3832 0.8215 0.148 Uiso calc R 1 H
C6A 0.0935(4) -0.2352(2) 0.67429(19) 0.0958(12) Uani d . 1 C
H6AB 0.0910 -0.2263 0.6185 0.115 Uiso calc R 1 H
H6AA -0.0066 -0.2301 0.6847 0.115 Uiso calc R 1 H
C9A 0.2894(4) 0.4376(2) 0.7598(2) 0.1259(15) Uani d . 1 C
H9AC 0.3096 0.4195 0.7092 0.189 Uiso calc R 1 H
H9AB 0.3204 0.5017 0.7707 0.189 Uiso calc R 1 H
H9AA 0.1852 0.4323 0.7599 0.189 Uiso calc R 1 H
C8A 0.1558(4) -0.3284(2) 0.69901(19) 0.1012(13) Uani d . 1 C
H8AC 0.2558 -0.3318 0.6900 0.152 Uiso calc R 1 H
H8AB 0.0978 -0.3768 0.6693 0.152 Uiso calc R 1 H
H8AA 0.1543 -0.3373 0.7539 0.152 Uiso calc R 1 H
N1 0.7163(3) 0.11955(18) 0.99052(14) 0.0737(8) Uani d . 1 N
H1 0.6694 0.1692 0.9713 0.088 Uiso calc R 1 H
N2 0.6757(3) 0.0320(2) 0.96746(14) 0.0707(8) Uani d . 1 N
N1A 0.4208(2) 0.03840(18) 0.84241(13) 0.0661(7) Uani d . 1 N
H1A 0.4961 0.0387 0.8797 0.079 Uiso calc R 1 H
N2A 0.3595(3) -0.04034(17) 0.80916(14) 0.0640(7) Uani d . 1 N
O1 1.0071(3) 0.21917(16) 1.13033(14) 0.1070(9) Uani d . 1 O
O2 0.8301(2) 0.28430(17) 1.04012(12) 0.0828(7) Uani d . 1 O
O3 0.8591(3) -0.17770(16) 1.03982(14) 0.1139(10) Uani d . 1 O
O4 0.6586(2) -0.15467(15) 0.94832(13) 0.0871(7) Uani d . 1 O
O3A 0.0442(3) -0.05032(15) 0.65884(14) 0.1060(9) Uani d . 1 O
O4A 0.1879(2) -0.16459(16) 0.71888(11) 0.0813(7) Uani d . 1 O
O1A 0.5046(3) 0.22635(13) 0.89249(14) 0.0943(8) Uani d . 1 O
O2A 0.3247(2) 0.27832(15) 0.79859(12) 0.0838(7) Uani d . 1 O

loop_
_atom_site_aniso_label
_atom_site_aniso_U_11
_atom_site_aniso_U_22
_atom_site_aniso_U_33
_atom_site_aniso_U_12
_atom_site_aniso_U_13
_atom_site_aniso_U_23
C1 0.062(2) 0.061(2) 0.062(2) 0.007(2) 0.0064(18) 0.0056(19)
C2 0.064(2) 0.086(3) 0.060(2) 0.006(2) -0.0049(18) 0.001(2)
C3 0.053(2) 0.071(3) 0.057(2) -0.003(2) 0.0045(17) -0.004(2)
C4 0.062(3) 0.087(3) 0.073(3) 0.000(2) 0.006(2) -0.014(2)
C5 0.075(3) 0.080(3) 0.070(3) 0.010(2) 0.003(2) 0.010(2)
C6 0.128(4) 0.063(3) 0.150(4) 0.000(3) 0.008(3) -0.017(2)
C7 0.119(4) 0.084(3) 0.120(3) -0.032(3) 0.008(3) -0.023(3)
C8 0.111(4) 0.093(3) 0.162(4) -0.022(3) 0.020(3) -0.028(3)
C9 0.159(4) 0.082(3) 0.138(4) -0.006(3) 0.014(3) 0.000(3)
C3A 0.061(2) 0.043(2) 0.071(2) 0.0078(18) 0.0022(18) 0.0083(18)
C2A 0.061(2) 0.055(2) 0.071(2) 0.0039(18) 0.0014(18) 0.0065(17)
C1A 0.054(2) 0.054(2) 0.064(2) -0.0021(17) 0.0024(17) 0.0006(17)
C5A 0.065(3) 0.064(3) 0.082(3) 0.006(2) -0.003(2) 0.009(2)
C4A 0.066(3) 0.052(2) 0.084(3) 0.009(2) 0.005(2) 0.006(2)
C7A 0.163(4) 0.048(3) 0.136(4) 0.014(3) -0.036(3) 0.001(2)
C6A 0.099(3) 0.064(3) 0.108(3) -0.019(2) -0.024(2) -0.010(2)
C9A 0.141(4) 0.070(3) 0.169(4) 0.010(3) 0.034(3) 0.023(3)
C8A 0.118(3) 0.060(2) 0.118(3) -0.009(2) -0.002(2) -0.009(2)
N1 0.069(2) 0.0594(19) 0.085(2) 0.0052(15) -0.0077(16) -0.0012(15)
N2 0.072(2) 0.0528(18) 0.082(2) 0.0027(16) 0.0003(15) -0.0014(16)
N1A 0.0608(18) 0.0538(18) 0.0764(18) -0.0041(15) -0.0082(14) -0.0042(15)
N2A 0.0576(17) 0.0519(17) 0.0766(18) 0.0009(14) -0.0041(14) -0.0003(14)
O1 0.091(2) 0.119(2) 0.097(2) -0.0117(16) -0.0241(16) -0.0195(15)
O2 0.0805(18) 0.0724(18) 0.0882(17) -0.0106(14) -0.0051(13) -0.0128(14)
O3 0.124(2) 0.0881(19) 0.111(2) 0.0321(16) -0.0297(17) 0.0097(15)
O4 0.0850(18) 0.0652(17) 0.1024(18) 0.0043(13) -0.0077(15) -0.0030(14)
O3A 0.100(2) 0.0739(17) 0.122(2) 0.0020(14) -0.0406(16) 0.0094(14)
O4A 0.0810(17) 0.0550(15) 0.0945(17) -0.0008(13) -0.0220(13) 0.0000(13)
O1A 0.0913(19) 0.0624(16) 0.112(2) 0.0020(13) -0.0285(15) -0.0023(13)
O2A 0.0896(18) 0.0497(16) 0.1030(18) 0.0067(13) -0.0080(14) 0.0039(13)

loop_
_atom_type_symbol
_atom_type_description
_atom_type_scat_dispersion_real
_atom_type_scat_dispersion_imag
_atom_type_scat_source
C C 0.0033 0.0016 'International Tables Vol C Tables 4.2.6.8 and 6.1.1.4'
H H 0.0000 0.0000 'International Tables Vol C Tables 4.2.6.8 and 6.1.1.4'
N N 0.0061 0.0033 'International Tables Vol C Tables 4.2.6.8 and 6.1.1.4'
O O 0.0106 0.0060 'International Tables Vol C Tables 4.2.6.8 and 6.1.1.4'

loop_
_geom_angle_atom_site_label_1
_geom_angle_atom_site_label_2
_geom_angle_atom_site_label_3
_geom_angle
_geom_angle_publ_flag
C2 C3 C4 132.4(3) y
C2 C1 C5 128.1(3) y
O1 C4 O2 125.3(3) ?
O1 C4 C3 124.7(4) y
O3 C5 O4 124.6(4) ?
O2 C7 C9 108.7(3) y
O3 C5 C1 122.7(4) y
N1 C3 C4 122.0(3) y
N2 C1 C5 120.7(3) y
N2 C1 C2 111.2(3) ?
C3 C2 C1 105.7(3) ?
C4 O2 C7 117.9(3) y
C5 O4 C6 116.5(3) y
N2 N1 C3 113.6(2) ?
C1 N2 N1 103.9(3) ?
N1 C3 C2 105.6(3) ?
O2 C4 C3 110.0(3) ?
O4 C5 C1 112.7(3) ?
C8 C6 O4 109.5(3) ?
C2A C3A C4A 132.9(3) y
C2A C1A C5A 127.4(3) y
O1A C4A C3A 125.4(3) y
O3A C5A O4A 124.2(3) ?
O1A C4A O2A 124.1(3) ?
O3A C5A C1A 123.0(3) y
N1A C3A C4A 121.1(3) y
C5A O4A C6A 116.5(3) y
C4A O2A C7A 116.1(3) y
N2A C1A C5A 121.3(3) y
O4A C6A C8A 107.2(3) y
C3A C2A C1A 105.5(3) ?
N1A C3A C2A 106.1(3) ?
N2A C1A C2A 111.3(3) ?
O4A C5A C1A 112.7(3) ?
O2A C4A C3A 110.5(3) ?
C9A C7A O2A 108.0(3) ?
N2A N1A C3A 113.0(2) ?
N1A N2A C1A 104.1(2) ?
C1 C2 H2 127.1 ?
C3 C2 H2 127.1 ?
C8 C6 H6A 109.8 ?
O4 C6 H6A 109.8 ?
C8 C6 H6B 109.8 ?
O4 C6 H6B 109.8 ?
N2 N1 H1 123.2 ?
C3 N1 H1 123.2 ?
H6A C6 H6B 108.2 ?
O2 C7 H7A 110.0 ?
C9 C7 H7A 110.0 ?
O2 C7 H7B 110.0 ?
C9 C7 H7B 110.0 ?
H7A C7 H7B 108.3 ?
C6 C8 H8A 109.5 ?
C6 C8 H8B 109.5 ?
H8A C8 H8B 109.5 ?
C6 C8 H8C 109.5 ?
H8A C8 H8C 109.5 ?
H8B C8 H8C 109.5 ?
C7 C9 H9A 109.5 ?
C7 C9 H9B 109.5 ?
H9A C9 H9B 109.5 ?
C7 C9 H9C 109.5 ?
H9A C9 H9C 109.5 ?
H9B C9 H9C 109.5 ?
C3A C2A H2A 127.3 ?
C1A C2A H2A 127.3 ?
C9A C7A H7AB 110.1 ?
O2A C7A H7AB 110.1 ?
C9A C7A H7AA 110.1 ?
O2A C7A H7AA 110.1 ?
H7AB C7A H7AA 108.4 ?
O4A C6A H6AB 110.3 ?
C8A C6A H6AB 110.3 ?
O4A C6A H6AA 110.3 ?
C8A C6A H6AA 110.3 ?
H6AB C6A H6AA 108.5 ?
C7A C9A H9AC 109.5 ?
C7A C9A H9AB 109.5 ?
H9AC C9A H9AB 109.5 ?
C7A C9A H9AA 109.5 ?
H9AC C9A H9AA 109.5 ?
H9AB C9A H9AA 109.5 ?
C6A C8A H8AC 109.5 ?
C6A C8A H8AB 109.5 ?
H8AC C8A H8AB 109.5 ?
C6A C8A H8AA 109.5 ?
H8AC C8A H8AA 109.5 ?
H8AB C8A H8AA 109.5 ?
N2A N1A H1A 123.5 ?
C3A N1A H1A 123.5 ?

loop_
_geom_bond_atom_site_label_1
_geom_bond_atom_site_label_2
_geom_bond_distance
_geom_bond_publ_flag
N1 N2 1.335(3) y
C1 N2 1.333(3) y
C1 C2 1.393(4) y
C2 C3 1.361(3) y
C3 N1 1.349(3) y
C3 C4 1.464(4) ?
C1 C5 1.470(4) ?
C4 O1 1.197(3) ?
C4 O2 1.330(3) ?
C5 O3 1.197(3) ?
C5 O4 1.324(3) ?
C6 O4 1.454(3) ?
C7 O2 1.456(3) ?
C6 C8 1.444(4) ?
C7 C9 1.471(4) ?
N1A N2A 1.332(3) y
C1A N2A 1.340(3) y
C2A C1A 1.394(3) y
C3A C2A 1.359(3) y
C3A N1A 1.359(3) y
C3A C4A 1.457(4) ?
C1A C5A 1.466(4) ?
C5A O3A 1.197(3) ?
C5A O4A 1.321(3) ?
C4A O1A 1.201(3) ?
C4A O2A 1.322(3) ?
C6A O4A 1.454(3) ?
C7A C9A 1.447(4) ?
C6A C8A 1.470(4) ?
N1A H1A 0.8600 ?
C6 H6A 0.9700 ?
C6 H6B 0.9700 ?
C7 H7A 0.9700 ?
C7 H7B 0.9700 ?
C8 H8A 0.9600 ?
C8 H8B 0.9600 ?
C8 H8C 0.9600 ?
C9 H9A 0.9600 ?
C9 H9B 0.9600 ?
C9 H9C 0.9600 ?
C2A H2A 0.9300 ?
C7A O2A 1.467(3) ?
C7A H7AB 0.9700 ?
C7A H7AA 0.9700 ?
C6A H6AB 0.9700 ?
C6A H6AA 0.9700 ?
C9A H9AC 0.9600 ?
C9A H9AB 0.9600 ?
C9A H9AA 0.9600 ?
C8A H8AC 0.9600 ?
C8A H8AB 0.9600 ?
C8A H8AA 0.9600 ?
C2 H2 0.9300 ?
N1 H1 0.8600 ?

loop_
_geom_hbond_atom_site_label_D
_geom_hbond_atom_site_label_H
_geom_hbond_atom_site_label_A
_geom_hbond_distance_DH
_geom_hbond_distance_HA
_geom_hbond_distance_DA
_geom_hbond_angle_DHA
_geom_hbond_publ_flag
N1 H1 O1A 0.86 2.02 2.790(3) 149 y
N1A H1A N2 0.86 2.04 2.898(3) 177 y

loop_
_geom_torsion_atom_site_label_1
_geom_torsion_atom_site_label_2
_geom_torsion_atom_site_label_3
_geom_torsion_atom_site_label_4
_geom_torsion
N2 C1 C2 C3 -0.7(4)
C5 C1 C2 C3 178.5(3)
C1 C2 C3 N1 0.8(3)
C1 C2 C3 C4 -177.5(3)
N1 C3 C4 O1 176.8(3)
C2 C3 C4 O1 -5.2(6)
N1 C3 C4 O2 -3.3(4)
C2 C3 C4 O2 174.7(3)
N2 C1 C5 O3 179.2(3)
C2 C1 C5 O3 0.1(6)
N2 C1 C5 O4 -0.6(4)
C2 C1 C5 O4 -179.7(3)
N1A C3A C2A C1A -0.2(3)
C4A C3A C2A C1A 180.0(3)
C3A C2A C1A N2A -0.1(4)
C3A C2A C1A C5A 179.2(3)
N2A C1A C5A O3A 177.6(3)
C2A C1A C5A O3A -1.6(5)
N2A C1A C5A O4A -2.6(4)
C2A C1A C5A O4A 178.2(3)
N1A C3A C4A O1A -1.8(5)
C2A C3A C4A O1A 178.0(4)
N1A C3A C4A O2A 176.9(3)
C2A C3A C4A O2A -3.2(5)
C2 C3 N1 N2 -0.6(3)
C4 C3 N1 N2 177.9(3)
C2 C1 N2 N1 0.3(3)
C5 C1 N2 N1 -178.9(3)
C3 N1 N2 C1 0.2(3)
C2A C3A N1A N2A 0.4(3)
C4A C3A N1A N2A -179.8(3)
C3A N1A N2A C1A -0.4(3)
C2A C1A N2A N1A 0.3(3)
C5A C1A N2A N1A -179.0(3)
O1 C4 O2 C7 3.0(5)
C3 C4 O2 C7 -176.9(3)
C9 C7 O2 C4 -174.6(3)
O3 C5 O4 C6 -3.4(5)
C1 C5 O4 C6 176.4(3)
C8 C6 O4 C5 173.2(3)
O3A C5A O4A C6A -2.2(5)
C1A C5A O4A C6A 178.0(3)
C8A C6A O4A C5A -178.9(3)
O1A C4A O2A C7A 1.2(5)
C3A C4A O2A C7A -177.6(3)
C9A C7A O2A C4A 169.9(3)

loop_
_cod_related_entry_id
_cod_related_entry_database
_cod_related_entry_code
1 ChemSpider 125422
